data_7206445
loop_
_publ_author_name
'Zhou, Chunshan'
'Wang, Jinyun'
'Li, Liuyi'
'Wang, Ruihu'
'Hong, Maochun'

_publ_section_title
;
 A palladium chelating complex of ionic water-soluble
 nitrogen-containing ligand: the efficient precatalyst for
 Suzuki--Miyaura reaction in water
;
_journal_issue 8
_journal_name_full 'Green Chemistry'
_journal_page_first 2100
_journal_paper_doi 10.1039/c1gc15060j
_journal_volume 13
_journal_year 2011
_chemical_formula_sum 'C15 H27 Cl3 N4 O2 Pd'
_chemical_formula_weight 508.16
_chemical_name_systematic
;
?
;
_space_group_IT_number 61
_symmetry_cell_setting orthorhombic
_symmetry_space_group_name_Hall '-P 2ac 2ab'
_symmetry_space_group_name_H-M 'P b c a'
_atom_sites_solution_hydrogens geom
_atom_sites_solution_primary direct
_atom_sites_solution_secondary difmap
_audit_creation_method SHELXL-97
_cell_angle_alpha 90.00
_cell_angle_beta 90.00
_cell_angle_gamma 90.00
_cell_formula_units_Z 8
_cell_length_a 9.163(3)
_cell_length_b 15.148(5)
_cell_length_c 29.339(9)
_cell_measurement_reflns_used 25
_cell_measurement_temperature 173(2)
_cell_measurement_theta_max 15
_cell_measurement_theta_min 7.5
_cell_volume 4072(2)
_computing_structure_refinement 'SHELXL-97 (Sheldrick, 1997)'
_computing_structure_solution 'SHELXS-97 (Sheldrick, 1990)'
_diffrn_ambient_temperature 173(2)
_diffrn_measured_fraction_theta_full 0.986
_diffrn_measured_fraction_theta_max 0.986
_diffrn_radiation_monochromator graphite
_diffrn_radiation_source 'fine-focus sealed tube'
_diffrn_radiation_type MoK\a
_diffrn_radiation_wavelength 0.71073
_diffrn_reflns_av_R_equivalents 0.0448
_diffrn_reflns_av_sigmaI/netI 0.0266
_diffrn_reflns_limit_h_max 11
_diffrn_reflns_limit_h_min -11
_diffrn_reflns_limit_k_max 19
_diffrn_reflns_limit_k_min -17
_diffrn_reflns_limit_l_max 38
_diffrn_reflns_limit_l_min -36
_diffrn_reflns_number 29586
_diffrn_reflns_theta_full 27.49
_diffrn_reflns_theta_max 27.49
_diffrn_reflns_theta_min 2.69
_exptl_absorpt_coefficient_mu 1.321
_exptl_absorpt_correction_T_max 1.0000
_exptl_absorpt_correction_T_min 0.7076
_exptl_absorpt_correction_type multi-scan
_exptl_crystal_colour Colorless
_exptl_crystal_density_diffrn 1.658
_exptl_crystal_density_method 'not measured'
_exptl_crystal_description Prism
_exptl_crystal_F_000 2064
_exptl_crystal_size_max 0.2000
_exptl_crystal_size_mid 0.2000
_exptl_crystal_size_min 0.2000
_refine_diff_density_max 0.942
_refine_diff_density_min -0.650
_refine_diff_density_rms 0.175
_refine_ls_extinction_method none
_refine_ls_goodness_of_fit_ref 1.156
_refine_ls_hydrogen_treatment constr
_refine_ls_matrix_type full
_refine_ls_number_parameters 229
_refine_ls_number_reflns 4594
_refine_ls_number_restraints 0
_refine_ls_restrained_S_all 1.156
_refine_ls_R_factor_all 0.0436
_refine_ls_R_factor_gt 0.0335
_refine_ls_shift/su_max 0.001
_refine_ls_shift/su_mean 0.000
_refine_ls_structure_factor_coef Fsqd
_refine_ls_weighting_details 'calc w=1/[\s^2^(Fo^2^)+(0.0761P)^2^+0.1442P] where P=(Fo^2^+2Fc^2^)/3'
_refine_ls_weighting_scheme calc
_refine_ls_wR_factor_gt 0.0973
_refine_ls_wR_factor_ref 0.1214
_reflns_number_gt 3835
_reflns_number_total 4594
_reflns_threshold_expression >2sigma(I)
_cod_data_source_file c1gc15060j.txt
_cod_data_source_block d:\wrh\zcs\zcs-pd~1\w
_cod_depositor_comments
;
The following automatic conversions were performed:

'_symmetry_cell_setting' value 'Orthorhombic' changed to
'orthorhombic' according to
/home/saulius/struct/CIF-dictionaries/cif_core.dic dictionary named
'cif_core.dic' version 2.4.1 from
2010-06-29.

'_exptl_absorpt_correction_type' value 'Multi-scan'
changed to 'multi-scan' according to
/home/saulius/struct/CIF-dictionaries/cif_core.dic dictionary named
'cif_core.dic' version 2.4.1 from 2010-06-29.

Automatic conversion script
Id: cif_fix_values 1715 2011-07-08 13:25:40Z adriana 
;
_cod_original_sg_symbol_H-M Pbca
_cod_database_code 7206445

loop_
_symmetry_equiv_pos_as_xyz
'x, y, z'
'-x+1/2, -y, z+1/2'
'x+1/2, -y+1/2, -z'
'-x, y+1/2, -z+1/2'
'-x, -y, -z'
'x-1/2, y, -z-1/2'
'-x-1/2, y-1/2, z'
'x, -y-1/2, z-1/2'

loop_
_atom_site_label
_atom_site_type_symbol
_atom_site_fract_x
_atom_site_fract_y
_atom_site_fract_z
_atom_site_U_iso_or_equiv
_atom_site_adp_type
_atom_site_occupancy
_atom_site_symmetry_multiplicity
_atom_site_calc_flag
_atom_site_refinement_flags
Pd1 Pd 0.04543(2) 0.973315(14) 0.201439(7) 0.03679(11) Uani 1 1 d .
Cl1 Cl 0.10056(10) 0.93656(6) 0.12737(3) 0.0572(2) Uani 1 1 d .
Cl2 Cl -0.11028(10) 1.08266(5) 0.17808(3) 0.0585(2) Uani 1 1 d .
Cl3 Cl -0.18757(9) 1.12054(6) 0.45633(3) 0.0562(2) Uani 1 1 d .
O1 O -0.0067(4) 0.7343(2) 0.11800(11) 0.0828(8) Uani 1 1 d .
O2 O -0.3911(4) 1.2055(2) 0.38152(11) 0.0885(9) Uani 1 1 d .
N1 N 0.1720(2) 0.87797(14) 0.23124(7) 0.0357(5) Uani 1 1 d .
N2 N 0.0068(3) 0.99888(17) 0.26660(8) 0.0397(5) Uani 1 1 d .
N3 N 0.0203(3) 0.96086(16) 0.33863(8) 0.0402(5) Uani 1 1 d .
N4 N 0.3043(2) 1.13400(14) 0.48238(7) 0.0352(5) Uani 1 1 d .
C1 C 0.2566(3) 0.81946(19) 0.20933(10) 0.0420(6) Uani 1 1 d .
H1 H 0.2600 0.8206 0.1770 0.050 Uiso 1 1 calc R
C2 C 0.3392(3) 0.7574(2) 0.23258(11) 0.0485(7) Uani 1 1 d .
H2 H 0.3981 0.7165 0.2163 0.058 Uiso 1 1 calc R
C3 C 0.3351(4) 0.75557(19) 0.27943(12) 0.0509(7) Uani 1 1 d .
H3 H 0.3909 0.7133 0.2958 0.061 Uiso 1 1 calc R
C4 C 0.2489(4) 0.8158(2) 0.30241(10) 0.0458(7) Uani 1 1 d .
H4 H 0.2465 0.8160 0.3348 0.055 Uiso 1 1 calc R
C5 C 0.1656(3) 0.87621(17) 0.27784(9) 0.0361(6) Uani 1 1 d .
C6 C 0.0680(3) 0.9427(2) 0.29548(9) 0.0372(6) Uani 1 1 d .
C7 C -0.0804(4) 1.0552(2) 0.29067(12) 0.0468(7) Uani 1 1 d .
H7 H -0.1369 1.1021 0.2784 0.056 Uiso 1 1 calc R
C8 C -0.0718(4) 1.0322(2) 0.33510(13) 0.0506(8) Uani 1 1 d .
H8 H -0.1210 1.0603 0.3596 0.061 Uiso 1 1 calc R
C9 C 0.0457(4) 0.9118(2) 0.38089(11) 0.0513(8) Uani 1 1 d .
H9A H 0.0516 0.8480 0.3737 0.062 Uiso 1 1 calc R
H9B H -0.0388 0.9206 0.4014 0.062 Uiso 1 1 calc R
C10 C 0.1848(4) 0.93933(19) 0.40591(10) 0.0468(7) Uani 1 1 d .
H10A H 0.2039 0.8969 0.4309 0.056 Uiso 1 1 calc R
H10B H 0.2681 0.9364 0.3845 0.056 Uiso 1 1 calc R
C11 C 0.1760(3) 1.03164(18) 0.42568(10) 0.0422(6) Uani 1 1 d .
H11A H 0.1725 1.0755 0.4007 0.051 Uiso 1 1 calc R
H11B H 0.0859 1.0377 0.4440 0.051 Uiso 1 1 calc R
C12 C 0.3074(3) 1.04857(18) 0.45523(9) 0.0387(6) Uani 1 1 d .
H12A H 0.3952 1.0490 0.4356 0.046 Uiso 1 1 calc R
H12B H 0.3177 0.9988 0.4768 0.046 Uiso 1 1 calc R
C13 C 0.4423(3) 1.1406(2) 0.50922(12) 0.0526(8) Uani 1 1 d .
H13A H 0.5261 1.1376 0.4885 0.079 Uiso 1 1 calc R
H13B H 0.4473 1.0917 0.5310 0.079 Uiso 1 1 calc R
H13C H 0.4442 1.1968 0.5257 0.079 Uiso 1 1 calc R
C14 C 0.1793(3) 1.1341(2) 0.51493(11) 0.0506(7) Uani 1 1 d .
H14A H 0.1854 1.1863 0.5346 0.076 Uiso 1 1 calc R
H14B H 0.1831 1.0807 0.5338 0.076 Uiso 1 1 calc R
H14C H 0.0874 1.1353 0.4979 0.076 Uiso 1 1 calc R
C15 C 0.2938(5) 1.2117(2) 0.45133(11) 0.0610(9) Uani 1 1 d .
H15A H 0.2981 1.2662 0.4693 0.091 Uiso 1 1 calc R
H15B H 0.2012 1.2095 0.4346 0.091 Uiso 1 1 calc R
H15C H 0.3752 1.2106 0.4297 0.091 Uiso 1 1 calc R

loop_
_atom_site_aniso_label
_atom_site_aniso_U_11
_atom_site_aniso_U_22
_atom_site_aniso_U_33
_atom_site_aniso_U_23
_atom_site_aniso_U_13
_atom_site_aniso_U_12
Pd1 0.03751(17) 0.03773(17) 0.03513(17) -0.00144(8) -0.00220(7) -0.00476(7)
Cl1 0.0667(5) 0.0692(5) 0.0357(4) -0.0034(4) -0.0015(4) -0.0011(4)
Cl2 0.0622(5) 0.0533(5) 0.0601(5) 0.0008(4) -0.0147(4) 0.0087(3)
Cl3 0.0520(4) 0.0589(5) 0.0578(5) -0.0041(4) 0.0059(3) 0.0044(3)
O1 0.0795(19) 0.0791(19) 0.090(2) -0.0057(17) 0.0127(18) -0.0168(16)
O2 0.109(3) 0.0682(18) 0.089(2) 0.0053(16) -0.0097(19) 0.0010(18)
N1 0.0349(11) 0.0375(11) 0.0348(12) -0.0016(9) 0.0011(9) -0.0045(8)
N2 0.0399(12) 0.0383(12) 0.0409(13) -0.0050(10) 0.0030(10) -0.0028(11)
N3 0.0452(14) 0.0433(13) 0.0322(13) -0.0058(10) 0.0076(10) -0.0073(10)
N4 0.0371(11) 0.0370(11) 0.0313(11) 0.0010(9) 0.0030(9) 0.0034(9)
C1 0.0409(15) 0.0441(15) 0.0411(14) -0.0085(12) 0.0017(12) -0.0023(12)
C2 0.0474(16) 0.0419(15) 0.0562(18) -0.0129(13) 0.0032(14) 0.0023(12)
C3 0.0534(18) 0.0386(15) 0.0606(19) -0.0009(14) -0.0063(15) 0.0036(13)
C4 0.0562(19) 0.0399(15) 0.0413(15) -0.0006(11) 0.0000(12) -0.0009(13)
C5 0.0387(14) 0.0350(13) 0.0347(13) -0.0029(10) 0.0020(10) -0.0074(10)
C6 0.0387(15) 0.0371(15) 0.0357(15) -0.0043(11) 0.0030(10) -0.0077(11)
C7 0.0417(16) 0.0428(16) 0.0560(19) -0.0097(14) 0.0039(14) 0.0014(13)
C8 0.0468(17) 0.0497(18) 0.055(2) -0.0181(14) 0.0125(15) -0.0036(13)
C9 0.070(2) 0.0472(17) 0.0364(16) -0.0005(13) 0.0143(14) -0.0167(14)
C10 0.067(2) 0.0363(14) 0.0376(14) -0.0016(12) 0.0038(13) -0.0006(13)
C11 0.0457(16) 0.0409(15) 0.0402(15) -0.0075(11) 0.0029(12) 0.0045(11)
C12 0.0445(15) 0.0355(13) 0.0362(14) -0.0015(11) 0.0043(11) 0.0080(11)
C13 0.0422(16) 0.065(2) 0.0505(19) -0.0071(16) -0.0072(13) 0.0015(13)
C14 0.0456(16) 0.0596(18) 0.0465(17) -0.0147(14) 0.0146(13) 0.0026(13)
C15 0.097(3) 0.0361(15) 0.0496(18) 0.0084(13) -0.0041(18) -0.0011(16)

loop_
_atom_type_symbol
_atom_type_description
_atom_type_scat_dispersion_real
_atom_type_scat_dispersion_imag
_atom_type_scat_source
C C 0.0033 0.0016 'International Tables Vol C Tables 4.2.6.8 and 6.1.1.4'
H H 0.0000 0.0000 'International Tables Vol C Tables 4.2.6.8 and 6.1.1.4'
N N 0.0061 0.0033 'International Tables Vol C Tables 4.2.6.8 and 6.1.1.4'
O O 0.0106 0.0060 'International Tables Vol C Tables 4.2.6.8 and 6.1.1.4'
Cl Cl 0.1484 0.1585 'International Tables Vol C Tables 4.2.6.8 and 6.1.1.4'
Pd Pd -0.9988 1.0072 'International Tables Vol C Tables 4.2.6.8 and 6.1.1.4'

loop_
_geom_angle_atom_site_label_1
_geom_angle_atom_site_label_2
_geom_angle_atom_site_label_3
_geom_angle
N2 Pd1 N1 80.05(10)
N2 Pd1 Cl2 92.06(8)
N1 Pd1 Cl2 171.92(6)
N2 Pd1 Cl1 176.27(8)
N1 Pd1 Cl1 96.22(7)
Cl2 Pd1 Cl1 91.67(4)
C1 N1 C5 119.4(2)
C1 N1 Pd1 126.05(19)
C5 N1 Pd1 114.59(17)
C6 N2 C7 108.6(3)
C6 N2 Pd1 114.5(2)
C7 N2 Pd1 136.5(2)
C6 N3 C8 106.5(3)
C6 N3 C9 129.1(3)
C8 N3 C9 124.1(3)
C14 N4 C15 109.9(3)
C14 N4 C13 108.2(2)
C15 N4 C13 108.9(3)
C14 N4 C12 110.5(2)
C15 N4 C12 110.7(2)
C13 N4 C12 108.5(2)
N1 C1 C2 121.9(3)
C3 C2 C1 119.3(3)
C2 C3 C4 119.3(3)
C3 C4 C5 119.6(3)
N1 C5 C4 120.4(2)
N1 C5 C6 111.8(2)
C4 C5 C6 127.8(3)
N2 C6 N3 109.1(3)
N2 C6 C5 118.8(2)
N3 C6 C5 132.1(3)
C8 C7 N2 107.6(3)
C7 C8 N3 108.1(3)
N3 C9 C10 113.6(2)
C11 C10 C9 113.0(3)
C12 C11 C10 109.6(2)
C11 C12 N4 115.6(2)

loop_
_geom_bond_atom_site_label_1
_geom_bond_atom_site_label_2
_geom_bond_distance
Pd1 N2 1.982(2)
Pd1 N1 2.048(2)
Pd1 Cl2 2.2911(10)
Pd1 Cl1 2.2994(10)
N1 C1 1.342(4)
N1 C5 1.369(4)
N2 C6 1.326(4)
N2 C7 1.366(4)
N3 C6 1.367(4)
N3 C8 1.375(4)
N3 C9 1.464(4)
N4 C14 1.491(3)
N4 C15 1.492(4)
N4 C13 1.493(4)
N4 C12 1.520(3)
C1 C2 1.386(4)
C2 C3 1.375(5)
C3 C4 1.382(4)
C4 C5 1.392(4)
C5 C6 1.443(4)
C7 C8 1.352(5)
C9 C10 1.530(5)
C10 C11 1.516(4)
C11 C12 1.505(4)
